data_1550002
loop_
_publ_author_name
'K\"ogel, Julius F'
'Timoshkin, Alexey Y.'
'Schr\"oder, Artem'
'Lork, Enno'
'Beckmann, Jens'

_publ_section_title
;
 Al(OCArF3)<sub>3</sub> - a thermally stable Lewis superacid.
;
_journal_issue 43
_journal_name_full 'Chemical science'
_journal_page_first 8178
_journal_page_last 8183
_journal_paper_doi 10.1039/c8sc02981d
_journal_volume 9
_journal_year 2018
_chemical_formula_sum 'C61 H8 Al F46 O4 Tl'
_chemical_formula_weight 1910.02
_space_group_IT_number 2
_space_group_name_Hall '-P 1'
_space_group_name_H-M_alt 'P -1'
_symmetry_cell_setting triclinic
_symmetry_space_group_name_Hall '-P 1'
_symmetry_space_group_name_H-M 'P -1'
_atom_sites_solution_hydrogens geom
_atom_sites_solution_primary direct
_atom_sites_solution_secondary difmap
_audit_creation_method SHELXL-97
_audit_update_record
;
2018-01-22 deposited with the CCDC.
2018-10-02 downloaded from the CCDC.
;
_cell_angle_alpha 81.2440(10)
_cell_angle_beta 86.3460(10)
_cell_angle_gamma 65.3350(10)
_cell_formula_units_Z 2
_cell_length_a 12.8874(3)
_cell_length_b 13.3620(4)
_cell_length_c 19.1533(5)
_cell_measurement_reflns_used 9461
_cell_measurement_temperature 100
_cell_measurement_theta_max 29.31
_cell_measurement_theta_min 2.66
_cell_volume 2962.37(14)
_computing_cell_refinement 'Bruker SAINT'
_computing_data_collection 'Bruker APEX2'
_computing_data_reduction 'Bruker SAINT'
_computing_molecular_graphics 'Bruker SHELXTL'
_computing_publication_material 'Bruker SHELXTL'
_computing_structure_refinement 'SHELXL-2013 (Sheldrick 2013)'
_computing_structure_solution 'SHELXS-97 (Sheldrick 2008)'
_diffrn_ambient_temperature 100
_diffrn_measured_fraction_theta_full 0.998
_diffrn_measured_fraction_theta_max 0.998
_diffrn_measurement_device_type 'Bruker Venture D8 CMOS'
_diffrn_measurement_method '\f and \w scans'
_diffrn_radiation_monochromator graphite
_diffrn_radiation_source 'fine-focus sealed tube'
_diffrn_radiation_type MoK\a
_diffrn_radiation_wavelength 0.71073
_diffrn_reflns_av_R_equivalents 0.0565
_diffrn_reflns_av_sigmaI/netI 0.0269
_diffrn_reflns_limit_h_max 18
_diffrn_reflns_limit_h_min -18
_diffrn_reflns_limit_k_max 18
_diffrn_reflns_limit_k_min -18
_diffrn_reflns_limit_l_max 26
_diffrn_reflns_limit_l_min -26
_diffrn_reflns_number 214376
_diffrn_reflns_theta_full 30.05
_diffrn_reflns_theta_max 30.05
_diffrn_reflns_theta_min 2.15
_exptl_absorpt_coefficient_mu 2.939
_exptl_absorpt_correction_T_max 0.7460
_exptl_absorpt_correction_T_min 0.6591
_exptl_absorpt_correction_type multi-scan
_exptl_absorpt_process_details 'SADABS; Bruker, 2000'
_exptl_crystal_colour colourless
_exptl_crystal_density_diffrn 2.141
_exptl_crystal_density_method 'not measured'
_exptl_crystal_description block
_exptl_crystal_F_000 1828
_exptl_crystal_size_max 0.07
_exptl_crystal_size_mid 0.07
_exptl_crystal_size_min 0.05
_refine_diff_density_max 4.010
_refine_diff_density_min -3.358
_refine_diff_density_rms 0.131
_refine_ls_extinction_method none
_refine_ls_goodness_of_fit_ref 1.035
_refine_ls_hydrogen_treatment constr
_refine_ls_matrix_type full
_refine_ls_number_parameters 1018
_refine_ls_number_reflns 17307
_refine_ls_number_restraints 0
_refine_ls_restrained_S_all 1.035
_refine_ls_R_factor_all 0.0590
_refine_ls_R_factor_gt 0.0449
_refine_ls_shift/su_max 0.016
_refine_ls_shift/su_mean 0.001
_refine_ls_structure_factor_coef Fsqd
_refine_ls_weighting_details 'calc w=1/[\s^2^(Fo^2^)+(0.0441P)^2^+13.0730P] where P=(Fo^2^+2Fc^2^)/3'
_refine_ls_weighting_scheme calc
_refine_ls_wR_factor_gt 0.1056
_refine_ls_wR_factor_ref 0.1121
_reflns_number_gt 14643
_reflns_number_total 17307
_reflns_threshold_expression >2sigma(I)
_cod_data_source_file c8sc02981d2.cif
_cod_data_source_block shelxl_CCDC1
_cod_depositor_comments
;
The following automatic conversions were performed:

'_symmetry_cell_setting' value 'Triclinic' changed to 'triclinic'
according to
/home/data/users/saulius/crontab/automatic-downloads/rss-feeds/RSC/lib/dictionaries/cif_core.dic
dictionary named 'cif_core.dic' version 2.4.2 from 2011-04-26.

Automatic conversion script
Id: cif_fix_values 4973 2017-02-22 13:04:09Z antanas 

 Adding full bibliography for 1550001--1550014.cif.
;
_cod_original_cell_volume 2962.38(14)
_cod_original_sg_symbol_H-M P-1
_cod_database_code 1550002

loop_
_symmetry_equiv_pos_as_xyz
'x, y, z'
'-x, -y, -z'

loop_
_atom_site_label
_atom_site_type_symbol
_atom_site_fract_x
_atom_site_fract_y
_atom_site_fract_z
_atom_site_U_iso_or_equiv
_atom_site_adp_type
_atom_site_occupancy
_atom_site_symmetry_multiplicity
_atom_site_calc_flag
_atom_site_refinement_flags
C1 C 0.6085(3) 0.7746(2) 0.40334(15) 0.0102(5) Uani 1 1 d .
C2 C 0.8053(2) 0.4365(2) 0.27352(15) 0.0088(5) Uani 1 1 d .
C3 C 0.6022(3) 0.8364(3) 0.14082(16) 0.0167(6) Uani 1 1 d .
C4 C 1.0414(4) 0.6948(4) 0.1354(2) 0.0347(9) Uani 1 1 d .
H4A H 1.0260 0.6335 0.1629 0.042 Uiso 1 1 calc R
H4B H 0.9840 0.7330 0.0973 0.042 Uiso 1 1 calc R
C5 C 1.1646(5) 0.6543(5) 0.1067(3) 0.0444(11) Uani 1 1 d .
H5A H 1.2180 0.5935 0.1404 0.053 Uiso 1 1 calc R
H5B H 1.1696 0.6269 0.0608 0.053 Uiso 1 1 calc R
C6 C 1.1925(5) 0.7551(5) 0.0978(3) 0.0503(13) Uani 1 1 d .
H6A H 1.2759 0.7332 0.0938 0.060 Uiso 1 1 calc R
H6B H 1.1544 0.8079 0.0556 0.060 Uiso 1 1 calc R
C7 C 1.1478(6) 0.8027(5) 0.1621(3) 0.0498(14) Uani 1 1 d .
H7A H 1.1244 0.8842 0.1538 0.060 Uiso 1 1 calc R
H7B H 1.2064 0.7698 0.1998 0.060 Uiso 1 1 calc R
C10 C 0.6669(3) 0.7146(3) 0.47632(15) 0.0119(5) Uani 1 1 d .
C11 C 0.6923(3) 0.7622(3) 0.52863(16) 0.0144(6) Uani 1 1 d .
C12 C 0.7536(3) 0.6997(3) 0.58895(16) 0.0169(6) Uani 1 1 d .
C13 C 0.7906(3) 0.5860(3) 0.59864(17) 0.0187(6) Uani 1 1 d .
C14 C 0.7625(3) 0.5362(3) 0.54964(17) 0.0163(6) Uani 1 1 d .
C15 C 0.7000(3) 0.6002(3) 0.49019(16) 0.0134(6) Uani 1 1 d .
C20 C 0.4862(3) 0.7795(2) 0.40989(15) 0.0109(5) Uani 1 1 d .
C21 C 0.4108(3) 0.8367(3) 0.46014(16) 0.0125(5) Uani 1 1 d .
C22 C 0.3009(3) 0.8455(3) 0.46885(16) 0.0147(6) Uani 1 1 d .
C23 C 0.2611(3) 0.7949(3) 0.42558(18) 0.0158(6) Uani 1 1 d .
C24 C 0.3338(3) 0.7349(3) 0.37661(17) 0.0153(6) Uani 1 1 d .
C25 C 0.4450(3) 0.7253(2) 0.36989(15) 0.0122(5) Uani 1 1 d .
C30 C 0.6107(3) 0.8909(2) 0.38400(15) 0.0117(5) Uani 1 1 d .
C31 C 0.5210(3) 0.9900(3) 0.35885(16) 0.0132(6) Uani 1 1 d .
C32 C 0.5377(3) 1.0861(3) 0.33548(17) 0.0173(6) Uani 1 1 d .
C33 C 0.6442(3) 1.0852(3) 0.33566(18) 0.0190(7) Uani 1 1 d .
C34 C 0.7354(3) 0.9882(3) 0.35986(17) 0.0175(6) Uani 1 1 d .
C35 C 0.7176(3) 0.8940(3) 0.38292(16) 0.0141(6) Uani 1 1 d .
C40 C 0.8826(2) 0.3630(2) 0.33675(15) 0.0105(5) Uani 1 1 d .
C41 C 0.9202(2) 0.4010(3) 0.38941(16) 0.0119(5) Uani 1 1 d .
C42 C 0.9833(3) 0.3299(3) 0.44645(17) 0.0154(6) Uani 1 1 d .
C43 C 1.0152(3) 0.2167(3) 0.45148(18) 0.0177(6) Uani 1 1 d .
C44 C 0.9834(3) 0.1752(3) 0.39923(18) 0.0174(6) Uani 1 1 d .
C45 C 0.9180(3) 0.2475(3) 0.34383(17) 0.0141(6) Uani 1 1 d .
C50 C 0.8771(3) 0.3933(2) 0.20714(15) 0.0119(5) Uani 1 1 d .
C51 C 0.9717(3) 0.4184(3) 0.19215(17) 0.0158(6) Uani 1 1 d .
C52 C 1.0408(3) 0.3893(3) 0.1337(2) 0.0228(7) Uani 1 1 d .
C53 C 1.0191(4) 0.3288(3) 0.08906(19) 0.0276(8) Uani 1 1 d .
C54 C 0.9302(4) 0.2983(3) 0.10305(19) 0.0252(8) Uani 1 1 d .
C55 C 0.8600(3) 0.3303(3) 0.16145(17) 0.0168(6) Uani 1 1 d .
C60 C 0.6880(2) 0.4299(2) 0.27896(15) 0.0100(5) Uani 1 1 d .
C61 C 0.6122(3) 0.4825(3) 0.22230(16) 0.0125(5) Uani 1 1 d .
C62 C 0.5010(3) 0.4942(3) 0.22360(17) 0.0156(6) Uani 1 1 d .
C63 C 0.4589(3) 0.4531(3) 0.28396(18) 0.0171(6) Uani 1 1 d .
C64 C 0.5293(3) 0.4022(3) 0.34140(17) 0.0157(6) Uani 1 1 d .
C65 C 0.6412(3) 0.3921(2) 0.33896(16) 0.0118(5) Uani 1 1 d .
C70 C 0.4847(3) 0.9275(3) 0.15855(17) 0.0195(7) Uani 1 1 d .
C71 C 0.4528(4) 1.0420(3) 0.14711(19) 0.0262(8) Uani 1 1 d .
C72 C 0.3509(4) 1.1175(3) 0.1716(2) 0.0334(10) Uani 1 1 d .
C73 C 0.2762(4) 1.0812(4) 0.2084(2) 0.0349(10) Uani 1 1 d .
C74 C 0.3025(3) 0.9691(4) 0.2197(2) 0.0323(9) Uani 1 1 d .
C75 C 0.4036(3) 0.8951(3) 0.19417(19) 0.0248(7) Uani 1 1 d .
C80 C 0.5948(3) 0.7680(3) 0.08468(17) 0.0179(6) Uani 1 1 d .
C81 C 0.4993(3) 0.7869(3) 0.04628(18) 0.0214(7) Uani 1 1 d .
C82 C 0.5001(4) 0.7182(3) -0.0017(2) 0.0291(8) Uani 1 1 d .
C83 C 0.6001(4) 0.6282(3) -0.0129(2) 0.0330(9) Uani 1 1 d .
C84 C 0.6972(4) 0.6079(3) 0.02292(19) 0.0273(8) Uani 1 1 d .
C85 C 0.6936(3) 0.6765(3) 0.07067(18) 0.0215(7) Uani 1 1 d .
C90 C 0.6877(3) 0.8887(3) 0.11440(16) 0.0164(6) Uani 1 1 d .
C91 C 0.7251(3) 0.9032(3) 0.04530(17) 0.0171(6) Uani 1 1 d .
C92 C 0.8050(3) 0.9462(3) 0.02722(18) 0.0211(7) Uani 1 1 d .
C93 C 0.8497(4) 0.9800(3) 0.0777(2) 0.0269(8) Uani 1 1 d .
C94 C 0.8112(4) 0.9717(3) 0.1465(2) 0.0279(8) Uani 1 1 d .
C95 C 0.7321(4) 0.9284(3) 0.16311(18) 0.0229(7) Uani 1 1 d .
Al1 Al 0.73198(7) 0.68577(7) 0.27138(4) 0.00761(15) Uani 1 1 d .
F1 F 0.84935(18) 0.71629(17) 0.26383(11) 0.0207(4) Uani 1 1 d .
F11 F 0.66091(18) 0.87216(17) 0.52340(10) 0.0183(4) Uani 1 1 d .
F12 F 0.77935(18) 0.7495(2) 0.63636(11) 0.0236(4) Uani 1 1 d .
F13 F 0.85305(18) 0.5241(2) 0.65554(11) 0.0261(5) Uani 1 1 d .
F14 F 0.79365(18) 0.42594(17) 0.55992(11) 0.0227(4) Uani 1 1 d .
F15 F 0.67108(17) 0.54603(16) 0.44700(10) 0.0159(4) Uani 1 1 d .
F21 F 0.44520(17) 0.88986(16) 0.50160(10) 0.0162(4) Uani 1 1 d .
F22 F 0.23217(17) 0.90259(18) 0.51749(11) 0.0207(4) Uani 1 1 d .
F23 F 0.15330(17) 0.80463(18) 0.43154(12) 0.0225(4) Uani 1 1 d .
F24 F 0.29649(18) 0.68473(17) 0.33446(11) 0.0203(4) Uani 1 1 d .
F25 F 0.50900(17) 0.66048(16) 0.32268(10) 0.0164(4) Uani 1 1 d .
F31 F 0.41426(16) 0.99847(16) 0.35394(10) 0.0165(4) Uani 1 1 d .
F32 F 0.44830(19) 1.17958(16) 0.31069(12) 0.0249(5) Uani 1 1 d .
F33 F 0.6603(2) 1.17665(18) 0.31085(13) 0.0289(5) Uani 1 1 d .
F34 F 0.84118(19) 0.98420(19) 0.35802(11) 0.0229(4) Uani 1 1 d .
F35 F 0.81038(17) 0.80079(17) 0.40357(10) 0.0170(4) Uani 1 1 d .
F41 F 0.89590(16) 0.50886(15) 0.38904(10) 0.0158(4) Uani 1 1 d .
F42 F 1.01505(17) 0.37041(18) 0.49718(11) 0.0205(4) Uani 1 1 d .
F43 F 1.0769(2) 0.14761(19) 0.50619(12) 0.0282(5) Uani 1 1 d .
F44 F 1.0143(2) 0.06546(17) 0.40320(13) 0.0278(5) Uani 1 1 d .
F45 F 0.88274(18) 0.20397(16) 0.29654(11) 0.0189(4) Uani 1 1 d .
F51 F 1.00201(17) 0.47150(17) 0.23550(11) 0.0196(4) Uani 1 1 d .
F52 F 1.1286(2) 0.4182(2) 0.12162(14) 0.0328(5) Uani 1 1 d .
F53 F 1.0849(3) 0.3001(2) 0.03192(14) 0.0430(7) Uani 1 1 d .
F54 F 0.9077(3) 0.2398(2) 0.06011(13) 0.0381(6) Uani 1 1 d .
F55 F 0.77452(19) 0.29729(17) 0.17096(11) 0.0214(4) Uani 1 1 d .
F61 F 0.64815(17) 0.52401(16) 0.16239(10) 0.0167(4) Uani 1 1 d .
F62 F 0.43360(18) 0.54627(19) 0.16724(11) 0.0245(4) Uani 1 1 d .
F63 F 0.35110(18) 0.4636(2) 0.28579(12) 0.0265(5) Uani 1 1 d .
F64 F 0.49097(19) 0.36023(19) 0.40020(11) 0.0249(5) Uani 1 1 d .
F65 F 0.70087(17) 0.34105(16) 0.39869(10) 0.0169(4) Uani 1 1 d .
F71 F 0.5184(2) 1.08746(18) 0.11062(13) 0.0347(6) Uani 1 1 d .
F72 F 0.3270(3) 1.2260(2) 0.15905(16) 0.0498(8) Uani 1 1 d .
F73 F 0.1785(2) 1.1532(3) 0.23325(16) 0.0510(8) Uani 1 1 d .
F74 F 0.2293(2) 0.9325(3) 0.25480(15) 0.0424(7) Uani 1 1 d .
F75 F 0.4205(2) 0.78759(19) 0.20230(13) 0.0286(5) Uani 1 1 d .
F81 F 0.3997(2) 0.87534(19) 0.05202(12) 0.0265(5) Uani 1 1 d .
F82 F 0.4052(3) 0.7409(2) -0.03679(14) 0.0410(6) Uani 1 1 d .
F83 F 0.6020(3) 0.5612(2) -0.05862(15) 0.0493(8) Uani 1 1 d .
F84 F 0.7944(3) 0.51963(19) 0.01346(13) 0.0380(6) Uani 1 1 d .
F85 F 0.79198(19) 0.65225(18) 0.10365(12) 0.0258(5) Uani 1 1 d .
F91 F 0.68261(19) 0.87842(18) -0.00871(10) 0.0219(4) Uani 1 1 d .
F92 F 0.8384(2) 0.9566(2) -0.04036(11) 0.0277(5) Uani 1 1 d .
F93 F 0.9284(3) 1.0200(2) 0.06123(15) 0.0396(6) Uani 1 1 d .
F94 F 0.8512(3) 1.0065(2) 0.19674(14) 0.0426(7) Uani 1 1 d .
F95 F 0.6902(2) 0.93111(19) 0.22932(11) 0.0308(5) Uani 1 1 d .
O1 O 0.6707(2) 0.71235(18) 0.35255(11) 0.0125(4) Uani 1 1 d .
O2 O 0.78385(19) 0.54649(17) 0.26987(12) 0.0123(4) Uani 1 1 d .
O3 O 0.6405(2) 0.7640(2) 0.20276(12) 0.0178(5) Uani 1 1 d .
O4 O 1.0466(3) 0.7764(3) 0.18284(19) 0.0427(8) Uani 1 1 d .
Tl1 Tl 1.014732(13) 0.732881(15) 0.315028(9) 0.03232(5) Uani 1 1 d .

loop_
_atom_site_aniso_label
_atom_site_aniso_U_11
_atom_site_aniso_U_22
_atom_site_aniso_U_33
_atom_site_aniso_U_23
_atom_site_aniso_U_13
_atom_site_aniso_U_12
C1 0.0155(13) 0.0097(13) 0.0069(12) -0.0043(10) 0.0026(10) -0.0062(11)
C2 0.0113(12) 0.0057(12) 0.0089(12) -0.0013(9) 0.0013(10) -0.0031(10)
C3 0.0227(16) 0.0134(14) 0.0073(13) 0.0040(11) 0.0000(11) -0.0027(12)
C4 0.031(2) 0.028(2) 0.033(2) -0.0016(17) 0.0032(17) -0.0023(17)
C5 0.043(3) 0.045(3) 0.040(3) -0.009(2) 0.001(2) -0.012(2)
C6 0.041(3) 0.067(4) 0.040(3) 0.004(2) 0.004(2) -0.024(3)
C7 0.083(4) 0.064(3) 0.030(2) 0.007(2) -0.015(2) -0.059(3)
C10 0.0135(13) 0.0148(14) 0.0078(12) -0.0033(10) 0.0024(10) -0.0061(11)
C11 0.0167(14) 0.0171(15) 0.0106(13) -0.0055(11) 0.0039(11) -0.0074(12)
C12 0.0161(14) 0.0301(18) 0.0084(13) -0.0071(12) 0.0032(11) -0.0122(13)
C13 0.0146(14) 0.0300(18) 0.0097(13) 0.0036(12) -0.0008(11) -0.0094(13)
C14 0.0154(14) 0.0173(15) 0.0140(14) 0.0017(12) 0.0028(11) -0.0065(12)
C15 0.0159(14) 0.0173(15) 0.0083(12) -0.0027(11) 0.0038(10) -0.0083(12)
C20 0.0155(13) 0.0108(13) 0.0081(12) -0.0019(10) 0.0023(10) -0.0071(11)
C21 0.0185(14) 0.0111(13) 0.0099(13) -0.0037(10) -0.0001(11) -0.0074(11)
C22 0.0178(14) 0.0129(14) 0.0124(13) -0.0025(11) 0.0027(11) -0.0055(12)
C23 0.0152(14) 0.0144(14) 0.0181(15) 0.0012(11) -0.0007(11) -0.0073(12)
C24 0.0202(15) 0.0151(14) 0.0139(14) -0.0014(11) -0.0025(11) -0.0104(12)
C25 0.0199(14) 0.0099(13) 0.0070(12) -0.0015(10) 0.0003(10) -0.0064(11)
C30 0.0183(14) 0.0117(13) 0.0083(12) -0.0043(10) 0.0029(10) -0.0088(11)
C31 0.0184(14) 0.0126(14) 0.0110(13) -0.0055(11) 0.0050(11) -0.0080(12)
C32 0.0249(16) 0.0105(14) 0.0159(14) -0.0061(11) 0.0050(12) -0.0059(12)
C33 0.0328(18) 0.0118(14) 0.0177(15) -0.0057(12) 0.0069(13) -0.0143(14)
C34 0.0248(16) 0.0218(16) 0.0136(14) -0.0084(12) 0.0053(12) -0.0160(14)
C35 0.0210(15) 0.0162(14) 0.0092(13) -0.0050(11) 0.0019(11) -0.0110(12)
C40 0.0117(13) 0.0089(13) 0.0100(12) -0.0007(10) 0.0000(10) -0.0038(10)
C41 0.0094(12) 0.0127(14) 0.0132(13) -0.0030(11) 0.0010(10) -0.0041(11)
C42 0.0132(13) 0.0205(16) 0.0146(14) -0.0039(12) -0.0015(11) -0.0081(12)
C43 0.0147(14) 0.0200(16) 0.0160(15) 0.0042(12) -0.0049(11) -0.0063(12)
C44 0.0184(15) 0.0092(14) 0.0217(16) 0.0035(12) -0.0046(12) -0.0042(12)
C45 0.0167(14) 0.0112(14) 0.0144(14) -0.0009(11) -0.0034(11) -0.0056(11)
C50 0.0154(13) 0.0072(12) 0.0094(12) 0.0001(10) 0.0008(10) -0.0015(11)
C51 0.0149(14) 0.0117(14) 0.0148(14) 0.0009(11) 0.0010(11) -0.0009(11)
C52 0.0182(16) 0.0190(16) 0.0226(17) -0.0001(13) 0.0086(13) -0.0014(13)
C53 0.032(2) 0.0220(18) 0.0163(16) -0.0041(13) 0.0127(14) 0.0003(15)
C54 0.037(2) 0.0167(16) 0.0151(15) -0.0069(13) 0.0005(14) -0.0034(15)
C55 0.0231(16) 0.0116(14) 0.0137(14) -0.0024(11) 0.0001(12) -0.0051(12)
C60 0.0122(13) 0.0084(12) 0.0110(13) -0.0026(10) 0.0014(10) -0.0055(10)
C61 0.0161(14) 0.0128(14) 0.0106(13) 0.0002(10) 0.0008(10) -0.0084(11)
C62 0.0159(14) 0.0162(15) 0.0164(14) -0.0017(12) -0.0041(11) -0.0079(12)
C63 0.0130(14) 0.0197(16) 0.0228(16) -0.0063(13) 0.0022(12) -0.0100(12)
C64 0.0180(15) 0.0151(14) 0.0154(14) -0.0014(11) 0.0054(11) -0.0090(12)
C65 0.0162(14) 0.0089(13) 0.0099(13) -0.0011(10) 0.0012(10) -0.0051(11)
C70 0.0246(17) 0.0164(15) 0.0083(13) 0.0020(11) -0.0018(12) -0.0005(13)
C71 0.034(2) 0.0180(17) 0.0140(15) 0.0012(13) -0.0032(14) 0.0006(15)
C72 0.041(2) 0.0213(18) 0.0185(17) -0.0019(14) -0.0068(16) 0.0069(17)
C73 0.028(2) 0.036(2) 0.0185(17) -0.0057(16) -0.0050(15) 0.0100(17)
C74 0.0233(18) 0.042(2) 0.0172(17) 0.0013(16) -0.0019(14) -0.0013(17)
C75 0.0237(17) 0.0262(18) 0.0147(15) 0.0006(13) -0.0035(13) -0.0014(14)
C80 0.0273(17) 0.0131(14) 0.0099(13) 0.0022(11) 0.0019(12) -0.0065(13)
C81 0.0318(19) 0.0159(15) 0.0136(14) 0.0023(12) 0.0002(13) -0.0085(14)
C82 0.046(2) 0.0274(19) 0.0155(16) -0.0002(14) -0.0031(15) -0.0170(18)
C83 0.060(3) 0.0242(19) 0.0138(16) -0.0053(14) 0.0037(17) -0.0167(19)
C84 0.045(2) 0.0141(16) 0.0144(15) -0.0006(12) 0.0089(15) -0.0055(16)
C85 0.0302(18) 0.0162(15) 0.0119(14) 0.0030(12) 0.0047(13) -0.0057(14)
C90 0.0255(16) 0.0095(13) 0.0106(13) 0.0029(10) -0.0008(12) -0.0051(12)
C91 0.0202(15) 0.0152(15) 0.0113(14) 0.0002(11) -0.0013(11) -0.0034(12)
C92 0.0283(18) 0.0193(16) 0.0144(15) 0.0004(12) 0.0033(13) -0.0098(14)
C93 0.035(2) 0.0214(18) 0.0273(19) 0.0009(14) -0.0012(16) -0.0153(16)
C94 0.049(2) 0.0207(17) 0.0192(17) -0.0038(14) -0.0046(16) -0.0179(17)
C95 0.042(2) 0.0131(15) 0.0112(14) -0.0003(12) 0.0017(14) -0.0092(15)
Al1 0.0120(4) 0.0061(4) 0.0054(4) -0.0010(3) 0.0017(3) -0.0046(3)
F1 0.0225(10) 0.0216(10) 0.0257(10) -0.0063(8) 0.0046(8) -0.0160(9)
F11 0.0269(10) 0.0185(9) 0.0139(9) -0.0087(7) 0.0018(8) -0.0117(8)
F12 0.0233(10) 0.0414(13) 0.0123(9) -0.0098(9) -0.0003(8) -0.0174(10)
F13 0.0203(10) 0.0397(13) 0.0147(9) 0.0075(9) -0.0059(8) -0.0117(9)
F14 0.0237(10) 0.0166(10) 0.0229(10) 0.0067(8) -0.0013(8) -0.0066(8)
F15 0.0232(10) 0.0129(9) 0.0147(9) -0.0028(7) 0.0012(7) -0.0103(8)
F21 0.0202(9) 0.0192(9) 0.0142(9) -0.0115(7) 0.0039(7) -0.0104(8)
F22 0.0187(9) 0.0229(10) 0.0219(10) -0.0115(8) 0.0090(8) -0.0083(8)
F23 0.0151(9) 0.0242(11) 0.0313(11) -0.0054(9) 0.0019(8) -0.0109(8)
F24 0.0259(10) 0.0233(10) 0.0204(10) -0.0081(8) -0.0016(8) -0.0167(9)
F25 0.0229(10) 0.0170(9) 0.0132(8) -0.0094(7) 0.0033(7) -0.0100(8)
F31 0.0166(9) 0.0131(9) 0.0181(9) -0.0010(7) 0.0001(7) -0.0047(7)
F32 0.0286(11) 0.0089(9) 0.0314(12) -0.0005(8) 0.0056(9) -0.0036(8)
F33 0.0412(13) 0.0150(10) 0.0384(13) -0.0069(9) 0.0121(10) -0.0200(10)
F34 0.0256(11) 0.0285(11) 0.0247(10) -0.0069(9) 0.0044(8) -0.0206(9)
F35 0.0174(9) 0.0198(10) 0.0161(9) -0.0020(7) -0.0016(7) -0.0097(8)
F41 0.0179(9) 0.0116(9) 0.0191(9) -0.0060(7) -0.0019(7) -0.0058(7)
F42 0.0185(9) 0.0278(11) 0.0167(9) -0.0062(8) -0.0057(7) -0.0089(8)
F43 0.0277(11) 0.0265(11) 0.0255(11) 0.0105(9) -0.0183(9) -0.0085(9)
F44 0.0342(12) 0.0094(9) 0.0360(13) 0.0071(8) -0.0155(10) -0.0064(9)
F45 0.0282(10) 0.0095(8) 0.0197(9) -0.0005(7) -0.0085(8) -0.0078(8)
F51 0.0162(9) 0.0207(10) 0.0236(10) -0.0040(8) 0.0031(8) -0.0096(8)
F52 0.0211(11) 0.0334(13) 0.0372(13) -0.0019(10) 0.0167(10) -0.0079(10)
F53 0.0501(16) 0.0402(15) 0.0291(13) -0.0168(11) 0.0263(12) -0.0088(13)
F54 0.0605(18) 0.0323(13) 0.0231(12) -0.0200(10) 0.0062(11) -0.0163(13)
F55 0.0301(11) 0.0177(10) 0.0199(10) -0.0086(8) -0.0008(8) -0.0113(9)
F61 0.0197(9) 0.0196(9) 0.0106(8) 0.0044(7) -0.0020(7) -0.0098(8)
F62 0.0202(10) 0.0325(12) 0.0215(10) 0.0017(9) -0.0103(8) -0.0121(9)
F63 0.0156(10) 0.0383(13) 0.0317(12) -0.0052(10) 0.0012(8) -0.0172(9)
F64 0.0243(11) 0.0326(12) 0.0214(10) 0.0027(9) 0.0076(8) -0.0184(9)
F65 0.0192(9) 0.0189(9) 0.0111(8) 0.0038(7) -0.0007(7) -0.0083(8)
F71 0.0448(15) 0.0131(10) 0.0329(13) 0.0046(9) 0.0024(11) -0.0020(10)
F72 0.0583(19) 0.0173(12) 0.0454(16) -0.0048(11) -0.0029(14) 0.0127(12)
F73 0.0342(14) 0.0484(17) 0.0374(15) -0.0102(13) 0.0018(12) 0.0164(13)
F74 0.0241(12) 0.0539(17) 0.0347(14) 0.0021(12) 0.0034(10) -0.0053(12)
F75 0.0243(11) 0.0266(11) 0.0289(12) 0.0055(9) -0.0010(9) -0.0076(9)
F81 0.0282(11) 0.0234(11) 0.0215(10) -0.0003(8) -0.0074(9) -0.0044(9)
F82 0.0549(17) 0.0441(16) 0.0287(13) -0.0075(11) -0.0127(12) -0.0224(14)
F83 0.083(2) 0.0348(15) 0.0303(14) -0.0187(12) -0.0027(14) -0.0199(15)
F84 0.0556(17) 0.0185(11) 0.0233(11) -0.0054(9) 0.0121(11) 0.0000(11)
F85 0.0262(11) 0.0202(10) 0.0212(10) 0.0017(8) 0.0045(8) -0.0020(9)
F91 0.0303(11) 0.0298(11) 0.0067(8) 0.0029(8) -0.0015(7) -0.0151(9)
F92 0.0345(12) 0.0330(12) 0.0177(10) 0.0006(9) 0.0072(9) -0.0182(10)
F93 0.0523(17) 0.0440(15) 0.0381(14) -0.0033(12) 0.0015(12) -0.0361(14)
F94 0.076(2) 0.0389(15) 0.0307(13) -0.0096(11) -0.0069(13) -0.0385(15)
F95 0.0619(17) 0.0220(11) 0.0105(9) -0.0053(8) 0.0053(10) -0.0191(11)
O1 0.0199(11) 0.0119(10) 0.0065(9) -0.0050(8) 0.0050(8) -0.0068(9)
O2 0.0145(10) 0.0052(9) 0.0165(10) -0.0019(8) 0.0014(8) -0.0034(8)
O3 0.0225(12) 0.0155(11) 0.0094(10) 0.0069(8) -0.0018(9) -0.0046(9)
O4 0.051(2) 0.0441(19) 0.0394(18) -0.0109(15) 0.0067(15) -0.0256(17)
Tl1 0.01800(7) 0.04604(10) 0.02879(8) -0.00348(6) -0.00355(5) -0.00928(6)

loop_
_atom_type_symbol
_atom_type_description
_atom_type_scat_dispersion_real
_atom_type_scat_dispersion_imag
_atom_type_scat_source
C C 0.0033 0.0016 'International Tables Vol C Tables 4.2.6.8 and 6.1.1.4'
Al Al 0.0645 0.0514 'International Tables Vol C Tables 4.2.6.8 and 6.1.1.4'
F F 0.0171 0.0103 'International Tables Vol C Tables 4.2.6.8 and 6.1.1.4'
O O 0.0106 0.0060 'International Tables Vol C Tables 4.2.6.8 and 6.1.1.4'
Tl Tl -2.8358 9.6688 'International Tables Vol C Tables 4.2.6.8 and 6.1.1.4'
H H 0.0000 0.0000 'International Tables Vol C Tables 4.2.6.8 and 6.1.1.4'

loop_
_geom_angle_atom_site_label_1
_geom_angle_atom_site_label_2
_geom_angle_atom_site_label_3
_geom_angle
O1 C1 C20 111.9(2)
O1 C1 C30 106.5(2)
C20 C1 C30 113.2(2)
O1 C1 C10 107.7(2)
C20 C1 C10 105.6(2)
C30 C1 C10 111.8(2)
O2 C2 C60 106.7(2)
O2 C2 C40 112.9(2)
C60 C2 C40 110.8(2)
O2 C2 C50 107.5(2)
C60 C2 C50 114.8(2)
C40 C2 C50 104.3(2)
O3 C3 C80 107.4(3)
O3 C3 C70 106.1(2)
C80 C3 C70 113.3(3)
O3 C3 C90 110.8(3)
C80 C3 C90 108.5(3)
C70 C3 C90 110.7(3)
C5 C4 O4 98.5(4)
C6 C5 C4 105.3(4)
C7 C6 C5 102.7(4)
C6 C7 O4 106.3(4)
C11 C10 C15 115.7(3)
C11 C10 C1 127.3(3)
C15 C10 C1 117.0(3)
F11 C11 C10 121.9(3)
F11 C11 C12 115.5(3)
C10 C11 C12 122.6(3)
F12 C12 C13 120.1(3)
F12 C12 C11 120.1(3)
C13 C12 C11 119.7(3)
F13 C13 C14 120.2(3)
F13 C13 C12 120.5(3)
C14 C13 C12 119.3(3)
F14 C14 C13 120.1(3)
F14 C14 C15 119.9(3)
C13 C14 C15 120.1(3)
F15 C15 C14 116.3(3)
F15 C15 C10 121.4(3)
C14 C15 C10 122.3(3)
C25 C20 C21 115.4(3)
C25 C20 C1 124.1(3)
C21 C20 C1 120.5(3)
F21 C21 C22 117.2(3)
F21 C21 C20 118.8(3)
C22 C21 C20 123.9(3)
F22 C22 C21 121.1(3)
F22 C22 C23 119.9(3)
C21 C22 C23 118.9(3)
F23 C23 C24 120.7(3)
F23 C23 C22 120.3(3)
C24 C23 C22 119.0(3)
F24 C24 C23 119.6(3)
F24 C24 C25 119.4(3)
C23 C24 C25 120.9(3)
F25 C25 C24 115.3(3)
F25 C25 C20 123.0(3)
C24 C25 C20 121.6(3)
C31 C30 C35 115.6(3)
C31 C30 C1 127.4(3)
C35 C30 C1 116.5(3)
F31 C31 C30 122.3(3)
F31 C31 C32 116.2(3)
C30 C31 C32 121.5(3)
F32 C32 C33 119.9(3)
F32 C32 C31 119.2(3)
C33 C32 C31 120.8(3)
F33 C33 C32 120.5(3)
F33 C33 C34 120.1(3)
C32 C33 C34 119.3(3)
F34 C34 C33 120.4(3)
F34 C34 C35 120.3(3)
C33 C34 C35 119.2(3)
F35 C35 C34 116.6(3)
F35 C35 C30 119.8(3)
C34 C35 C30 123.5(3)
C41 C40 C45 115.3(3)
C41 C40 C2 125.8(3)
C45 C40 C2 118.8(3)
F41 C41 C42 115.6(3)
F41 C41 C40 122.4(3)
C42 C41 C40 122.0(3)
F42 C42 C43 119.4(3)
F42 C42 C41 120.1(3)
C43 C42 C41 120.5(3)
F43 C43 C44 119.9(3)
F43 C43 C42 120.7(3)
C44 C43 C42 119.4(3)
F44 C44 C43 120.1(3)
F44 C44 C45 120.6(3)
C43 C44 C45 119.3(3)
F45 C45 C44 117.2(3)
F45 C45 C40 119.3(3)
C44 C45 C40 123.4(3)
C55 C50 C51 115.4(3)
C55 C50 C2 127.8(3)
C51 C50 C2 116.8(3)
F51 C51 C52 115.8(3)
F51 C51 C50 120.9(3)
C52 C51 C50 123.3(3)
F52 C52 C53 120.7(3)
F52 C52 C51 120.2(4)
C53 C52 C51 119.1(3)
F53 C53 C54 120.2(4)
F53 C53 C52 120.1(4)
C54 C53 C52 119.8(3)
F54 C54 C53 120.5(3)
F54 C54 C55 119.1(4)
C53 C54 C55 120.3(3)
F55 C55 C50 121.7(3)
F55 C55 C54 116.4(3)
C50 C55 C54 122.0(3)
C65 C60 C61 114.5(3)
C65 C60 C2 126.6(3)
C61 C60 C2 118.1(3)
F61 C61 C62 116.7(3)
F61 C61 C60 119.3(3)
C62 C61 C60 124.0(3)
F62 C62 C61 120.3(3)
F62 C62 C63 120.2(3)
C61 C62 C63 119.4(3)
F63 C63 C64 121.1(3)
F63 C63 C62 120.0(3)
C64 C63 C62 118.9(3)
F64 C64 C63 120.0(3)
F64 C64 C65 119.4(3)
C63 C64 C65 120.6(3)
F65 C65 C64 114.6(3)
F65 C65 C60 122.8(3)
C64 C65 C60 122.6(3)
C71 C70 C75 114.5(3)
C71 C70 C3 126.5(3)
C75 C70 C3 118.9(3)
F71 C71 C72 114.9(4)
F71 C71 C70 122.1(3)
C72 C71 C70 123.0(4)
F72 C72 C73 120.4(4)
F72 C72 C71 119.4(4)
C73 C72 C71 120.2(4)
F73 C73 C72 120.7(4)
F73 C73 C74 120.3(5)
C72 C73 C74 119.1(4)
F74 C74 C73 119.6(4)
F74 C74 C75 120.3(4)
C73 C74 C75 120.0(4)
F75 C75 C74 117.1(4)
F75 C75 C70 119.7(3)
C74 C75 C70 123.1(4)
C81 C80 C85 115.4(3)
C81 C80 C3 127.0(3)
C85 C80 C3 117.6(3)
F81 C81 C80 121.7(3)
F81 C81 C82 115.5(3)
C80 C81 C82 122.8(4)
F82 C82 C83 120.9(4)
F82 C82 C81 119.8(4)
C83 C82 C81 119.3(4)
F83 C83 C84 120.3(4)
F83 C83 C82 119.9(4)
C84 C83 C82 119.8(4)
F84 C84 C83 120.4(4)
F84 C84 C85 119.9(4)
C83 C84 C85 119.6(4)
F85 C85 C84 116.6(3)
F85 C85 C80 120.3(3)
C84 C85 C80 123.1(4)
C91 C90 C95 114.4(3)
C91 C90 C3 126.9(3)
C95 C90 C3 118.8(3)
F91 C91 C92 115.5(3)
F91 C91 C90 121.6(3)
C92 C91 C90 122.8(3)
F92 C92 C93 119.8(3)
F92 C92 C91 119.7(3)
C93 C92 C91 120.5(3)
F93 C93 C92 121.1(4)
F93 C93 C94 120.2(4)
C92 C93 C94 118.7(4)
F94 C94 C95 120.2(4)
F94 C94 C93 120.1(4)
C95 C94 C93 119.7(3)
F95 C95 C94 117.3(3)
F95 C95 C90 118.7(3)
C94 C95 C90 123.8(3)
O2 Al1 F1 105.41(11)
O2 Al1 O1 107.89(11)
F1 Al1 O1 108.61(11)
O2 Al1 O3 113.70(12)
F1 Al1 O3 108.31(12)
O1 Al1 O3 112.59(12)
Al1 F1 Tl1 152.27(12)
C1 O1 Al1 157.5(2)
C2 O2 Al1 168.9(2)
C3 O3 Al1 158.2(2)
C7 O4 C4 109.3(4)
C7 O4 Tl1 116.8(3)
C4 O4 Tl1 116.5(2)
F1 Tl1 O4 78.83(10)

loop_
_geom_bond_atom_site_label_1
_geom_bond_atom_site_label_2
_geom_bond_distance
C1 O1 1.368(3)
C1 C20 1.548(4)
C1 C30 1.553(4)
C1 C10 1.566(4)
C2 O2 1.368(3)
C2 C60 1.546(4)
C2 C40 1.549(4)
C2 C50 1.560(4)
C3 O3 1.383(4)
C3 C80 1.544(5)
C3 C70 1.553(5)
C3 C90 1.557(5)
C4 C5 1.542(7)
C4 O4 1.546(6)
C5 C6 1.517(8)
C6 C7 1.447(8)
C7 O4 1.503(6)
C10 C11 1.388(4)
C10 C15 1.391(4)
C11 F11 1.341(4)
C11 C12 1.389(5)
C12 F12 1.336(4)
C12 C13 1.374(5)
C13 F13 1.342(4)
C13 C14 1.374(5)
C14 F14 1.342(4)
C14 C15 1.386(4)
C15 F15 1.339(4)
C20 C25 1.391(4)
C20 C21 1.393(4)
C21 F21 1.346(3)
C21 C22 1.373(4)
C22 F22 1.335(4)
C22 C23 1.386(5)
C23 F23 1.339(4)
C23 C24 1.375(5)
C24 F24 1.348(4)
C24 C25 1.383(4)
C25 F25 1.340(3)
C30 C31 1.387(4)
C30 C35 1.394(4)
C31 F31 1.340(4)
C31 C32 1.392(4)
C32 F32 1.342(4)
C32 C33 1.368(5)
C33 F33 1.336(4)
C33 C34 1.375(5)
C34 F34 1.341(4)
C34 C35 1.375(5)
C35 F35 1.343(4)
C40 C41 1.391(4)
C40 C45 1.401(4)
C41 F41 1.340(4)
C41 C42 1.383(4)
C42 F42 1.342(4)
C42 C43 1.380(5)
C43 F43 1.335(4)
C43 C44 1.374(5)
C44 F44 1.341(4)
C44 C45 1.375(4)
C45 F45 1.341(4)
C50 C55 1.389(4)
C50 C51 1.395(5)
C51 F51 1.341(4)
C51 C52 1.384(5)
C52 F52 1.337(4)
C52 C53 1.375(6)
C53 F53 1.343(4)
C53 C54 1.367(6)
C54 F54 1.337(4)
C54 C55 1.395(5)
C55 F55 1.340(4)
C60 C65 1.389(4)
C60 C61 1.399(4)
C61 F61 1.339(3)
C61 C62 1.373(4)
C62 F62 1.338(4)
C62 C63 1.382(5)
C63 F63 1.335(4)
C63 C64 1.372(5)
C64 F64 1.340(4)
C64 C65 1.389(4)
C65 F65 1.343(3)
C70 C71 1.393(5)
C70 C75 1.394(5)
C71 F71 1.341(5)
C71 C72 1.386(6)
C72 F72 1.336(5)
C72 C73 1.364(7)
C73 F73 1.337(5)
C73 C74 1.375(7)
C74 F74 1.337(5)
C74 C75 1.380(5)
C75 F75 1.345(5)
C80 C81 1.385(5)
C80 C85 1.395(5)
C81 F81 1.346(4)
C81 C82 1.390(5)
C82 F82 1.331(5)
C82 C83 1.380(6)
C83 F83 1.337(5)
C83 C84 1.371(7)
C84 F84 1.340(5)
C84 C85 1.376(5)
C85 F85 1.345(5)
C90 C91 1.393(4)
C90 C95 1.397(5)
C91 F91 1.344(4)
C91 C92 1.379(5)
C92 F92 1.343(4)
C92 C93 1.374(5)
C93 F93 1.332(5)
C93 C94 1.383(6)
C94 F94 1.343(4)
C94 C95 1.368(6)
C95 F95 1.346(4)
Al1 O2 1.699(2)
Al1 F1 1.716(2)
Al1 O1 1.716(2)
Al1 O3 1.720(2)
F1 Tl1 2.506(2)
O4 Tl1 2.556(4)
